data_1011331
loop_
_publ_author_name
'MacGillavry, C H'
'de Wilde, J H'
'Bijvoet, J M'

_publ_section_title 'The crystal structure of K2 Hg Cl4 * H2 O'
_journal_coden_ASTM ZEKGAX
_journal_name_full
;
Zeitschrift fuer Kristallographie, Kristallgeometrie, Kristallphysik,
Kristallchemie (-144,1977)
;
_journal_page_first 212
_journal_page_last 220
_journal_volume 100
_journal_year 1938
_chemical_formula_structural 'K2 (Hg Cl4) (H2 O)'
_chemical_formula_sum 'Cl4 H2 Hg K2 O'
_chemical_name_systematic 'Dipotassium tetrachloromercurate hydrate'
_space_group_IT_number 55
_symmetry_cell_setting orthorhombic
_symmetry_Int_Tables_number 55
_symmetry_space_group_name_Hall '-P 2 2ab'
_symmetry_space_group_name_H-M 'P b a m'
_cell_angle_alpha 90
_cell_angle_beta 90
_cell_angle_gamma 90
_cell_formula_units_Z 4
_cell_length_a 8.27
_cell_length_b 11.63
_cell_length_c 8.89
_cell_volume 855.0
_cod_original_formula_sum 'H2 Cl4 Hg K2 O'
_cod_database_code 1011331

loop_
_symmetry_equiv_pos_as_xyz
x,y,z
-x,-y,z
1/2+x,1/2-y,-z
1/2-x,1/2+y,-z
-x,-y,-z
x,y,-z
1/2-x,1/2+y,z
1/2+x,1/2-y,z

loop_
_atom_site_label
_atom_site_type_symbol
_atom_site_symmetry_multiplicity
_atom_site_Wyckoff_symbol
_atom_site_fract_x
_atom_site_fract_y
_atom_site_fract_z
_atom_site_occupancy
_atom_site_attached_hydrogens
_atom_site_calc_flag
Hg1 Hg2+ 4 e 0. 0. 0.228 1. 0 d
Cl1 Cl1- 4 g 0.211 0.072 0. 1. 0 d
Cl2 Cl1- 4 h 0.228 0.067 0.5 1. 0 d
Cl3 Cl1- 8 i -0.117 0.189 0.256 1. 0 d
K1 K1+ 4 g 0.072 0.342 0. 1. 0 d
K2 K1+ 4 h 0.106 0.308 0.5 1. 0 d
O1 O2- 4 f 0. 0.5 0.25 1. 0 d
H1 H1+ 8 i 0.09 0.525 0.289 1. 0 d

loop_
_atom_type_symbol
_atom_type_oxidation_number
Hg2+ 2.000
Cl1- -1.000
K1+ 1.000
O2- -2.000
H1+ 1.000
